data_4500108
loop_
_publ_author_name
'Mekhatria, Djilali'
'Rigolet, S\'everinne'
'Janiak, Christoph'
'Simon-Masseron, Ang\'elique'
'Hasnaoui, Mohammed Abdelkrim'
'Bengueddach, Abdelkader'

_publ_section_title
;
 A New Inorganic&#x2212;Organic Hybrid Zinc Phosphate Prepared
 withl-Histidine with an Unusual Stability in Water
;
_journal_issue 2
_journal_name_full 'Crystal Growth &amp; Design'
_journal_page_first 396
_journal_paper_doi 10.1021/cg100952q
_journal_volume 11
_journal_year 2011
_chemical_formula_moiety 'C6 H11 N3 O10 P2 Zn2, H2 O'
_chemical_formula_sum 'C6 H13 N3 O11 P2 Zn2'
_chemical_formula_weight 495.87
_chemical_name_systematic
; 
catena-{L-histidinium-\kO-(\m~3~hydrogenphosphato)(\m~4~phosphato)-
dizinc(II)} hydrate 
;
_space_group_IT_number 2
_symmetry_cell_setting triclinic
_symmetry_space_group_name_Hall '-P 1'
_symmetry_space_group_name_H-M 'P -1'
_atom_sites_solution_hydrogens geom
_atom_sites_solution_primary direct
_atom_sites_solution_secondary difmap
_audit_creation_method SHELXL-97
_cell_angle_alpha 84.481(2)
_cell_angle_beta 83.279(2)
_cell_angle_gamma 74.652(2)
_cell_formula_units_Z 2
_cell_length_a 8.6109(6)
_cell_length_b 9.0319(6)
_cell_length_c 9.9523(7)
_cell_measurement_reflns_used 151
_cell_measurement_temperature 203(2)
_cell_measurement_theta_max 27.33
_cell_measurement_theta_min 3.81
_cell_volume 739.56(9)
_computing_cell_refinement 'FS_Process (CrystalClear, Rigaku)'
_computing_data_collection 'Spider (Rigaku )'
_computing_data_reduction 'FS_Process (CrystalClear, Rigaku)'
_computing_molecular_graphics 'DIAMOND (Crystal Impact, 2009)'
_computing_structure_refinement 'SHELXL97 (Sheldrick, 2008)'
_computing_structure_solution 'SHELXS97 (Sheldrick, 2008)'
_diffrn_ambient_temperature 203(2)
_diffrn_measured_fraction_theta_full 0.996
_diffrn_measured_fraction_theta_max 0.996
_diffrn_measurement_device_type 'Rigaku R-axis Spider Image plate detector'
_diffrn_measurement_method '\w scans'
_diffrn_radiation_monochromator graphite
_diffrn_radiation_source 'fine-focus sealed tube'
_diffrn_radiation_type MoK\a
_diffrn_radiation_wavelength 0.71073
_diffrn_reflns_av_R_equivalents 0.0322
_diffrn_reflns_av_sigmaI/netI 0.0267
_diffrn_reflns_limit_h_max 11
_diffrn_reflns_limit_h_min -10
_diffrn_reflns_limit_k_max 11
_diffrn_reflns_limit_k_min -11
_diffrn_reflns_limit_l_max 12
_diffrn_reflns_limit_l_min -12
_diffrn_reflns_number 13332
_diffrn_reflns_theta_full 27.48
_diffrn_reflns_theta_max 27.48
_diffrn_reflns_theta_min 3.02
_exptl_absorpt_coefficient_mu 3.525
_exptl_absorpt_correction_T_max 0.8435
_exptl_absorpt_correction_T_min 0.3803
_exptl_absorpt_correction_type multi-scan
_exptl_absorpt_process_details '(<i>ABSCOR</i>; Higashi, 2001)'
_exptl_crystal_colour colorless
_exptl_crystal_density_diffrn 2.227
_exptl_crystal_density_method 'not measured'
_exptl_crystal_description parallelepiped
_exptl_crystal_F_000 496
_exptl_crystal_size_max 0.34
_exptl_crystal_size_mid 0.16
_exptl_crystal_size_min 0.05
_refine_diff_density_max 0.687
_refine_diff_density_min -1.445
_refine_diff_density_rms 0.107
_refine_ls_extinction_method none
_refine_ls_goodness_of_fit_ref 1.089
_refine_ls_hydrogen_treatment mixed
_refine_ls_matrix_type full
_refine_ls_number_parameters 260
_refine_ls_number_reflns 3364
_refine_ls_number_restraints 3
_refine_ls_restrained_S_all 1.089
_refine_ls_R_factor_all 0.0364
_refine_ls_R_factor_gt 0.0330
_refine_ls_shift/su_max 0.000
_refine_ls_shift/su_mean 0.000
_refine_ls_structure_factor_coef Fsqd
_refine_ls_weighting_details 'calc w=1/[\s^2^(Fo^2^)+(0.0000P)^2^+2.7980P] where P=(Fo^2^+2Fc^2^)/3'
_refine_ls_weighting_scheme calc
_refine_ls_wR_factor_gt 0.0665
_refine_ls_wR_factor_ref 0.0679
_reflns_number_gt 3109
_reflns_number_total 3364
_reflns_threshold_expression >2sigma(I)
_cod_data_source_file cg100952q_si_001.cif
_cod_data_source_block mek050
_cod_depositor_comments
;
The following automatic conversions were performed:

'_symmetry_cell_setting' value 'Triclinic' changed to 'triclinic'
according to /home/saulius/struct/CIF-dictionaries/cif_core.dic
dictionary named 'cif_core.dic' version 2.4.1 from
2010-06-29.

'_exptl_absorpt_correction_type' value 'Multi-scan'
changed to 'multi-scan' according to
/home/saulius/struct/CIF-dictionaries/cif_core.dic dictionary named
'cif_core.dic' version 2.4.1 from 2010-06-29.

Automatic conversion script
Id: cif_fix_values 1715 2011-07-08 13:25:40Z adriana 
;
_cod_database_code 4500108

loop_
_symmetry_equiv_pos_as_xyz
'x, y, z'
'-x, -y, -z'

loop_
_atom_site_label
_atom_site_type_symbol
_atom_site_fract_x
_atom_site_fract_y
_atom_site_fract_z
_atom_site_U_iso_or_equiv
_atom_site_adp_type
_atom_site_occupancy
_atom_site_symmetry_multiplicity
_atom_site_calc_flag
_atom_site_refinement_flags
_atom_site_disorder_assembly
_atom_site_disorder_group
Zn1 Zn 0.41842(4) 0.11652(4) 0.30887(4) 0.01341(9) Uani 1 1 d . . .
Zn2 Zn 0.24145(4) 0.51759(4) 0.50520(4) 0.01412(9) Uani 1 1 d . . .
P1 P 0.08179(9) 0.36585(9) 0.29404(8) 0.01355(16) Uani 1 1 d . . .
O1 O 0.1831(3) 0.2002(2) 0.3222(2) 0.0182(5) Uani 1 1 d . . .
O2 O 0.1572(3) 0.4838(3) 0.3394(2) 0.0219(5) Uani 1 1 d . . .
O3 O -0.0922(3) 0.3810(3) 0.3505(2) 0.0219(5) Uani 1 1 d . . .
O4 O 0.0731(3) 0.3942(3) 0.1352(3) 0.0236(5) Uani 1 1 d . . .
H4 H 0.158(6) 0.379(5) 0.098(5) 0.035 Uiso 1 1 d . . .
P2 P 0.52953(9) 0.24262(8) 0.54383(8) 0.01209(15) Uani 1 1 d . . .
O5 O 0.5456(3) 0.2248(3) 0.3898(2) 0.0194(5) Uani 1 1 d . . .
O6 O 0.3501(3) 0.3192(2) 0.5905(2) 0.0193(5) Uani 1 1 d . . .
O7 O 0.5797(3) 0.0873(3) 0.6214(3) 0.0255(5) Uani 1 1 d . . .
O8 O 0.6359(3) 0.3424(3) 0.5760(2) 0.0213(5) Uani 1 1 d . . .
O9 O 0.5254(3) 0.1016(3) 0.1215(2) 0.0239(5) Uani 1 1 d . A .
O10 O 0.3782(3) 0.3221(3) 0.0281(3) 0.0321(6) Uani 1 1 d . A .
N1 N 0.6285(4) 0.3708(3) -0.1342(4) 0.0278(7) Uani 1 1 d D . .
H1A H 0.530(6) 0.435(5) -0.145(5) 0.042 Uiso 1 1 d . . .
H1B H 0.697(6) 0.382(5) -0.206(5) 0.042 Uiso 1 1 d . . .
H1C H 0.660(6) 0.415(5) -0.062(4) 0.042 Uiso 1 1 d D . .
N2 N 0.9729(4) 0.0190(3) -0.2739(3) 0.0252(6) Uani 1 1 d . A .
H2 H 0.932(6) -0.052(5) -0.285(5) 0.038 Uiso 1 1 d . . .
N3 N 1.1373(3) 0.1647(3) -0.2945(3) 0.0230(6) Uani 1 1 d . A .
H3 H 1.207(5) 0.214(5) -0.322(5) 0.034 Uiso 1 1 d . . .
C1 C 0.4999(4) 0.2140(4) 0.0335(3) 0.0219(7) Uani 1 1 d . . .
C2A C 0.6279(8) 0.2077(8) -0.0884(8) 0.0171(14) Uani 0.76(2) 1 d P A 1
H2A H 0.5955 0.1601 -0.1626 0.021 Uiso 0.76(2) 1 calc PR A 1
C3A C 0.7969(11) 0.1115(10) -0.0516(9) 0.0224(16) Uani 0.76(2) 1 d P A 1
H3A H 0.8247 0.1519 0.0278 0.027 Uiso 0.76(2) 1 calc PR A 1
H3B H 0.7929 0.0047 -0.0274 0.027 Uiso 0.76(2) 1 calc PR A 1
C2B C 0.668(3) 0.240(2) -0.052(2) 0.013(4) Uani 0.24(2) 1 d P A 2
H2B H 0.7276 0.2667 0.0170 0.015 Uiso 0.24(2) 1 calc PR A 2
C3B C 0.766(3) 0.096(3) -0.095(3) 0.023(5) Uani 0.24(2) 1 d P A 2
H3C H 0.7095 0.0555 -0.1568 0.027 Uiso 0.24(2) 1 calc PR A 2
H3D H 0.7867 0.0226 -0.0164 0.027 Uiso 0.24(2) 1 calc PR A 2
C4 C 0.9274(4) 0.1148(4) -0.1676(4) 0.0245(7) Uani 1 1 d . . .
C5 C 1.0998(4) 0.0521(4) -0.3481(4) 0.0260(7) Uani 1 1 d . . .
H5A H 1.1539 0.0033 -0.4259 0.031 Uiso 1 1 calc R A .
C6 C 1.0322(4) 0.2052(4) -0.1814(4) 0.0239(7) Uani 1 1 d . A .
H6A H 1.0328 0.2818 -0.1239 0.029 Uiso 1 1 calc R . .
O11 O 0.6604(4) 0.3979(3) 0.1769(3) 0.0369(7) Uani 1 1 d D . .
H11A H 0.741(6) 0.412(6) 0.198(6) 0.055 Uiso 1 1 d D . .
H11B H 0.622(6) 0.351(6) 0.250(5) 0.055 Uiso 1 1 d D . .

loop_
_atom_site_aniso_label
_atom_site_aniso_U_11
_atom_site_aniso_U_22
_atom_site_aniso_U_33
_atom_site_aniso_U_23
_atom_site_aniso_U_13
_atom_site_aniso_U_12
Zn1 0.01178(17) 0.01164(17) 0.01543(18) 0.00215(13) 0.00097(13) -0.00263(13)
Zn2 0.01049(16) 0.01228(17) 0.01928(19) -0.00030(13) 0.00107(13) -0.00373(13)
P1 0.0092(3) 0.0125(4) 0.0180(4) -0.0016(3) -0.0003(3) -0.0013(3)
O1 0.0121(10) 0.0136(10) 0.0277(13) -0.0002(9) -0.0008(9) -0.0017(8)
O2 0.0245(12) 0.0160(11) 0.0269(13) 0.0012(9) -0.0051(10) -0.0080(9)
O3 0.0110(10) 0.0262(12) 0.0272(13) -0.0081(10) 0.0037(9) -0.0023(9)
O4 0.0187(12) 0.0310(13) 0.0184(12) -0.0011(10) -0.0018(10) -0.0021(10)
P2 0.0106(3) 0.0096(3) 0.0159(4) 0.0022(3) -0.0004(3) -0.0037(3)
O5 0.0172(11) 0.0257(12) 0.0177(11) -0.0018(9) 0.0001(9) -0.0100(9)
O6 0.0115(10) 0.0169(11) 0.0257(12) 0.0044(9) 0.0049(9) -0.0020(9)
O7 0.0290(13) 0.0136(11) 0.0326(14) 0.0082(10) -0.0087(11) -0.0040(10)
O8 0.0227(12) 0.0232(12) 0.0236(12) -0.0019(10) 0.0002(10) -0.0166(10)
O9 0.0289(13) 0.0209(11) 0.0178(12) 0.0024(9) 0.0082(10) -0.0054(10)
O10 0.0218(13) 0.0293(14) 0.0374(15) 0.0095(12) 0.0088(11) -0.0022(11)
N1 0.0225(15) 0.0195(15) 0.0353(19) 0.0044(13) 0.0122(14) -0.0034(12)
N2 0.0201(14) 0.0180(14) 0.0389(18) -0.0003(13) -0.0009(13) -0.0087(12)
N3 0.0145(13) 0.0213(14) 0.0322(17) 0.0043(12) 0.0039(12) -0.0075(11)
C1 0.0221(16) 0.0207(16) 0.0205(17) -0.0001(13) 0.0066(13) -0.0054(13)
C2A 0.020(3) 0.015(2) 0.018(3) -0.001(2) 0.002(2) -0.008(2)
C3A 0.015(3) 0.021(3) 0.027(4) 0.006(3) 0.000(3) -0.002(2)
C2B 0.022(8) 0.011(7) 0.008(7) -0.004(5) 0.004(6) -0.011(6)
C3B 0.014(10) 0.018(8) 0.038(16) 0.006(9) 0.000(9) -0.012(6)
C4 0.0170(16) 0.0152(15) 0.035(2) 0.0046(14) 0.0069(14) 0.0010(12)
C5 0.0240(17) 0.0229(17) 0.0279(19) -0.0019(14) 0.0050(14) -0.0036(14)
C6 0.0216(17) 0.0182(16) 0.0301(19) 0.0006(14) 0.0017(14) -0.0047(13)
O11 0.0325(15) 0.0406(16) 0.0437(18) 0.0223(14) -0.0193(13) -0.0220(13)

loop_
_atom_type_symbol
_atom_type_description
_atom_type_scat_dispersion_real
_atom_type_scat_dispersion_imag
_atom_type_scat_source
C C 0.0033 0.0016 'International Tables Vol C Tables 4.2.6.8 and 6.1.1.4'
H H 0.0000 0.0000 'International Tables Vol C Tables 4.2.6.8 and 6.1.1.4'
N N 0.0061 0.0033 'International Tables Vol C Tables 4.2.6.8 and 6.1.1.4'
O O 0.0106 0.0060 'International Tables Vol C Tables 4.2.6.8 and 6.1.1.4'
P P 0.1023 0.0942 'International Tables Vol C Tables 4.2.6.8 and 6.1.1.4'
Zn Zn 0.2839 1.4301 'International Tables Vol C Tables 4.2.6.8 and 6.1.1.4'

loop_
_geom_angle_atom_site_label_1
_geom_angle_atom_site_label_2
_geom_angle_atom_site_label_3
_geom_angle
_geom_angle_site_symmetry_1
_geom_angle_site_symmetry_3
O7 Zn1 O5 118.29(10) 2_656 .
O7 Zn1 O1 97.37(10) 2_656 .
O5 Zn1 O1 118.10(10) . .
O7 Zn1 O9 106.82(11) 2_656 .
O5 Zn1 O9 101.49(10) . .
O1 Zn1 O9 115.00(10) . .
O8 Zn2 O3 107.75(10) 2_666 2_566
O8 Zn2 O6 120.35(10) 2_666 .
O3 Zn2 O6 104.25(10) 2_566 .
O8 Zn2 O2 97.03(10) 2_666 .
O3 Zn2 O2 119.18(10) 2_566 .
O6 Zn2 O2 109.19(10) . .
O2 P1 O3 114.38(14) . .
O2 P1 O1 112.28(13) . .
O3 P1 O1 110.06(13) . .
O2 P1 O4 108.01(14) . .
O3 P1 O4 104.03(14) . .
O1 P1 O4 107.49(14) . .
P1 O1 Zn1 129.95(13) . .
P1 O2 Zn2 136.37(14) . .
P1 O3 Zn2 138.11(15) . 2_566
P1 O4 H4 111(4) . .
O7 P2 O8 108.61(14) . .
O7 P2 O5 110.97(14) . .
O8 P2 O5 110.22(13) . .
O7 P2 O6 108.68(13) . .
O8 P2 O6 109.55(13) . .
O5 P2 O6 108.78(13) . .
P2 O5 Zn1 122.26(13) . .
P2 O6 Zn2 119.93(12) . .
P2 O7 Zn1 160.42(17) . 2_656
P2 O8 Zn2 142.94(16) . 2_666
C1 O9 Zn1 122.1(2) . .
C2B N1 H1A 129(3) . .
C2A N1 H1A 115(3) . .
C2B N1 H1B 118(3) . .
C2A N1 H1B 115(3) . .
H1A N1 H1B 110(4) . .
C2A N1 H1C 108(3) . .
H1A N1 H1C 101(4) . .
H1B N1 H1C 106(4) . .
C5 N2 C4 108.8(3) . .
C5 N2 H2 126(3) . .
C4 N2 H2 125(3) . .
C5 N3 C6 108.8(3) . .
C5 N3 H3 131(3) . .
C6 N3 H3 120(3) . .
O10 C1 O9 127.6(3) . .
O10 C1 C2A 115.6(3) . .
O9 C1 C2A 116.5(3) . .
O10 C1 C2B 116.8(6) . .
O9 C1 C2B 112.9(6) . .
N1 C2A C1 107.1(4) . .
N1 C2A C3A 111.7(8) . .
C1 C2A C3A 111.5(6) . .
N1 C2A H2A 108.8 . .
C1 C2A H2A 108.8 . .
C3A C2A H2A 108.8 . .
C4 C3A C2A 112.2(6) . .
C4 C3A H3A 109.2 . .
C2A C3A H3A 109.2 . .
C4 C3A H3B 109.2 . .
C2A C3A H3B 109.2 . .
H3A C3A H3B 107.9 . .
N1 C2B C3B 125(2) . .
N1 C2B C1 108.2(12) . .
C3B C2B C1 109.5(16) . .
C3B C2B H1C 142(2) . .
C1 C2B H1C 108(2) . .
N1 C2B H2B 104.2 . .
C3B C2B H2B 104.2 . .
C1 C2B H2B 104.2 . .
C2B C3B C4 110.9(18) . .
C2B C3B H3C 109.5 . .
C4 C3B H3C 109.5 . .
C2B C3B H3D 109.5 . .
C4 C3B H3D 109.5 . .
H3C C3B H3D 108.1 . .
C6 C4 N2 106.1(3) . .
C6 C4 C3A 126.2(5) . .
N2 C4 C3A 127.5(5) . .
C6 C4 C3B 143.6(11) . .
N2 C4 C3B 109.2(12) . .
N3 C5 N2 108.8(3) . .
N3 C5 H5A 125.6 . .
N2 C5 H5A 125.6 . .
C4 C6 N3 107.6(3) . .
C4 C6 H6A 126.2 . .
N3 C6 H6A 126.2 . .
H11A O11 H11B 104(5) . .

loop_
_geom_bond_atom_site_label_1
_geom_bond_atom_site_label_2
_geom_bond_distance
_geom_bond_site_symmetry_2
Zn1 O7 1.901(2) 2_656
Zn1 O5 1.932(2) .
Zn1 O1 1.960(2) .
Zn1 O9 1.981(2) .
Zn2 O8 1.918(2) 2_666
Zn2 O3 1.936(2) 2_566
Zn2 O6 1.953(2) .
Zn2 O2 1.959(2) .
P1 O2 1.512(2) .
P1 O3 1.513(2) .
P1 O1 1.538(2) .
P1 O4 1.584(3) .
O3 Zn2 1.936(2) 2_566
O4 H4 0.76(5) .
P2 O7 1.516(2) .
P2 O8 1.521(2) .
P2 O5 1.543(2) .
P2 O6 1.552(2) .
O7 Zn1 1.901(2) 2_656
O8 Zn2 1.918(2) 2_666
O9 C1 1.266(4) .
O10 C1 1.232(4) .
N1 C2B 1.358(15) .
N1 C2A 1.501(7) .
N1 H1A 0.91(5) .
N1 H1B 0.89(5) .
N1 H1C 0.95(4) .
N2 C5 1.331(5) .
N2 C4 1.386(5) .
N2 H2 0.83(5) .
N3 C5 1.320(5) .
N3 C6 1.374(5) .
N3 H3 0.84(4) .
C1 C2A 1.535(6) .
C1 C2B 1.650(18) .
C2A C3A 1.549(12) .
C2A H2A 0.9900 .
C3A C4 1.518(9) .
C3A H3A 0.9800 .
C3A H3B 0.9800 .
C2B H2B 0.9900 .
C3B C4 1.53(2) .
C3B H3C 0.9800 .
C3B H3D 0.9800 .
C4 C6 1.356(5) .
C5 H5A 0.9400 .
C6 H6A 0.9400 .
O11 H11A 0.79(5) .
O11 H11B 0.88(5) .

loop_
_geom_hbond_atom_site_label_D
_geom_hbond_atom_site_label_H
_geom_hbond_atom_site_label_A
_geom_hbond_distance_DH
_geom_hbond_distance_HA
_geom_hbond_distance_DA
_geom_hbond_angle_DHA
_geom_hbond_site_symmetry_A
O4 H4 O10 0.76(5) 1.89(5) 2.652(4) 172(5) .
N1 H1A O11 0.91(5) 1.94(5) 2.839(4) 169(4) 2_665
N1 H1B O2 0.89(5) 2.22(5) 3.031(4) 152(4) 2_665
N1 H1B O8 0.89(5) 2.37(5) 2.912(4) 119(4) 1_554
N1 H1C O11 0.95(4) 2.37(4) 3.178(5) 143(4) .
N1 H1C O10 0.95(4) 2.36(4) 3.045(4) 128(4) 2_665
N2 H2 O1 0.83(5) 1.95(5) 2.774(4) 173(4) 2_655
N3 H3 O6 0.84(4) 1.84(5) 2.677(3) 171(4) 1_654
O11 H11A O3 0.79(5) 2.16(5) 2.862(4) 148(5) 1_655
O11 H11B O5 0.88(5) 1.88(5) 2.756(4) 171(5) .
